data_2015877
loop_
_publ_author_name
'Yun-Yu Liu'
'Guang-Shan Zhu'
'Shi-Lun Qiu'

_publ_section_title
;
 A new two-dimensional Cd^II^ coordination polymer constructed by
 pyrazine-2,3-dicarboxylate
;
_journal_coeditor_code AV3069
_journal_issue 4
_journal_name_full 'Acta Crystallographica Section C'
_journal_page_first m159
_journal_page_last m160
_journal_paper_doi 10.1107/S0108270107009699
_journal_volume 63
_journal_year 2007
_chemical_formula_iupac '[Cd (C6 H2 N2 O4)]'
_chemical_formula_moiety 'C6 H2 Cd N2 O4'
_chemical_formula_sum 'C6 H2 Cd N2 O4'
_chemical_formula_weight 278.50
_chemical_name_systematic
;
poly[\m~5~-pyrazine-2,3-dicarboxylato-cadmium(II)]
;
_space_group_IT_number 14
_symmetry_cell_setting monoclinic
_symmetry_space_group_name_Hall '-P 2ybc'
_symmetry_space_group_name_H-M 'P 1 21/c 1'
_atom_sites_solution_hydrogens geom
_atom_sites_solution_primary direct
_atom_sites_solution_secondary difmap
_audit_creation_method SHELXL97
_cell_angle_alpha 90
_cell_angle_beta 110.068(5)
_cell_angle_gamma 90
_cell_formula_units_Z 4
_cell_length_a 10.728(6)
_cell_length_b 7.731(5)
_cell_length_c 8.674(5)
_cell_measurement_reflns_used 1568
_cell_measurement_temperature 292(2)
_cell_measurement_theta_max 28.44
_cell_measurement_theta_min 1.89
_cell_volume 675.7(7)
_computing_cell_refinement 'SMART (Bruker, 1998)'
_computing_data_collection 'SMART (Bruker, 1998)'
_computing_data_reduction 'SAINT (Bruker, 1998)'
_computing_molecular_graphics 'SHELXTL (Bruker, 1998)'
_computing_publication_material 'SHELXTL (Bruker, 1998)'
_computing_structure_refinement 'SHELXL97 (Sheldrick, 1997)'
_computing_structure_solution 'SHELXS97 (Sheldrick, 1997)'
_diffrn_ambient_temperature 292(2)
_diffrn_detector_area_resol_mean none
_diffrn_measured_fraction_theta_full 0.997
_diffrn_measured_fraction_theta_max 0.918
_diffrn_measurement_device_type 'Bruker APEX CCD area-detector'
_diffrn_measurement_method '\f and \w'
_diffrn_radiation_monochromator graphite
_diffrn_radiation_source 'fine-focus sealed tube'
_diffrn_radiation_type MoK\a
_diffrn_radiation_wavelength 0.71069
_diffrn_reflns_av_R_equivalents 0.0389
_diffrn_reflns_av_sigmaI/netI 0.0337
_diffrn_reflns_limit_h_max 14
_diffrn_reflns_limit_h_min -6
_diffrn_reflns_limit_k_max 9
_diffrn_reflns_limit_k_min -9
_diffrn_reflns_limit_l_max 11
_diffrn_reflns_limit_l_min -10
_diffrn_reflns_number 3843
_diffrn_reflns_theta_full 25.00
_diffrn_reflns_theta_max 28.44
_diffrn_reflns_theta_min 2.02
_diffrn_standards_decay_% 0
_diffrn_standards_interval_count 0
_diffrn_standards_number 0
_exptl_absorpt_coefficient_mu 3.208
_exptl_absorpt_correction_T_max 0.468
_exptl_absorpt_correction_T_min 0.355
_exptl_absorpt_correction_type multi-scan
_exptl_absorpt_process_details '(SAINT; Bruker, 1998)'
_exptl_crystal_colour colourless
_exptl_crystal_density_diffrn 2.738
_exptl_crystal_density_method 'not measured'
_exptl_crystal_description block
_exptl_crystal_F_000 528
_exptl_crystal_size_max 0.31
_exptl_crystal_size_mid 0.27
_exptl_crystal_size_min 0.24
_refine_diff_density_max 0.666
_refine_diff_density_min -0.900
_refine_ls_extinction_coef 0.0257(11)
_refine_ls_extinction_expression Fc^*^=kFc[1+0.001xFc^2^\l^3^/sin(2\q)]^-1/4^
_refine_ls_extinction_method 'SHELXL97 (Sheldrick, 1997)'
_refine_ls_goodness_of_fit_ref 1.145
_refine_ls_hydrogen_treatment constr
_refine_ls_matrix_type full
_refine_ls_number_parameters 119
_refine_ls_number_reflns 1568
_refine_ls_number_restraints 0
_refine_ls_restrained_S_all 1.145
_refine_ls_R_factor_all 0.0253
_refine_ls_R_factor_gt 0.0229
_refine_ls_shift/su_max 0.000
_refine_ls_shift/su_mean 0.000
_refine_ls_structure_factor_coef Fsqd
_refine_ls_weighting_details 'calc w = 1/[\s^2^(Fo^2^)+(0.0256P)^2^+0.3986P] where P=(Fo^2^+2Fc^2^)/3'
_refine_ls_weighting_scheme calc
_refine_ls_wR_factor_gt 0.0535
_refine_ls_wR_factor_ref 0.0543
_reflns_number_gt 1494
_reflns_number_total 1568
_reflns_threshold_expression I>2\s(I)
_cod_data_source_file av3069.cif
_cod_data_source_block I
_cod_depositor_comments
;
The following automatic conversions were performed:
'_symmetry_cell_setting' value 'Monoclinic' changed to 'monoclinic'
according to '/home/saulius/struct/CIF-dictionaries/cif_core.dic'
dictionary named 'cif_core.dic' version 2.4.1 from 2010-06-29.

Automatic conversion script
Id: cif_fix_enum 1527 2010-12-29 10:47:43Z saulius 

The following automatic conversions were performed:

'_symmetry_cell_setting' value 'Monoclinic' changed to 'monoclinic'
according to /home/saulius/struct/CIF-dictionaries/cif_core.dic
dictionary named 'cif_core.dic' version 2.4.1 from 2010-06-29.

Automatic conversion script
Id: cif_fix_values 1715 2011-07-08 13:25:40Z adriana 
;
_cod_original_sg_symbol_H-M 'P 21/c'
_cod_database_code 2015877
_cod_database_fobs_code 2015877

loop_
_symmetry_equiv_pos_as_xyz
'x, y, z'
'-x, y+1/2, -z+1/2'
'-x, -y, -z'
'x, -y-1/2, z-1/2'

loop_
_atom_site_type_symbol
_atom_site_label
_atom_site_fract_x
_atom_site_fract_y
_atom_site_fract_z
_atom_site_U_iso_or_equiv
_atom_site_adp_type
_atom_site_calc_flag
_atom_site_refinement_flags
_atom_site_occupancy
C C1 0.2851(2) 0.7692(3) 0.6300(3) 0.0150(4) Uani d . 1
C C2 0.2109(2) 0.6350(3) 0.6617(3) 0.0166(5) Uani d . 1
C C3 0.0665(3) 0.8296(4) 0.7010(4) 0.0275(6) Uani d . 1
H H3 -0.0079 0.8551 0.7287 0.033 Uiso calc R 1
C C4 0.1361(2) 0.9646(3) 0.6650(3) 0.0227(5) Uani d . 1
H H4 0.1070 1.0777 0.6669 0.027 Uiso calc R 1
C C5 0.2471(2) 0.4467(3) 0.6530(3) 0.0172(4) Uani d . 1
C C6 0.4176(2) 0.7425(3) 0.6075(3) 0.0161(4) Uani d . 1
N N1 0.24488(19) 0.9341(3) 0.6275(2) 0.0176(4) Uani d . 1
N N2 0.1009(2) 0.6654(3) 0.6978(3) 0.0245(5) Uani d . 1
O O1 0.43998(19) 0.8454(2) 0.5065(2) 0.0230(4) Uani d . 1
O O2 0.2452(2) 0.3483(2) 0.7660(2) 0.0240(4) Uani d . 1
O O3 0.2718(2) 0.4020(3) 0.5281(2) 0.0271(4) Uani d . 1
O O4 0.49301(19) 0.6301(2) 0.6890(2) 0.0238(4) Uani d . 1
Cd Cd1 0.364000(16) 1.14258(2) 0.53924(2) 0.01699(10) Uani d . 1

loop_
_atom_site_aniso_label
_atom_site_aniso_U_11
_atom_site_aniso_U_22
_atom_site_aniso_U_33
_atom_site_aniso_U_12
_atom_site_aniso_U_13
_atom_site_aniso_U_23
C1 0.0147(10) 0.0145(11) 0.0166(9) 0.0019(8) 0.0065(8) 0.0004(8)
C2 0.0173(11) 0.0157(12) 0.0193(11) 0.0004(8) 0.0097(9) 0.0007(8)
C3 0.0241(13) 0.0226(13) 0.0440(16) 0.0031(10) 0.0223(12) -0.0012(11)
C4 0.0230(11) 0.0154(12) 0.0324(12) 0.0044(9) 0.0133(10) 0.0009(9)
C5 0.0148(10) 0.0146(11) 0.0218(10) -0.0010(8) 0.0058(8) 0.0007(8)
C6 0.0153(10) 0.0161(11) 0.0190(10) -0.0009(8) 0.0088(8) -0.0028(8)
N1 0.0177(9) 0.0142(10) 0.0222(9) -0.0003(8) 0.0086(7) 0.0007(7)
N2 0.0213(11) 0.0187(11) 0.0408(13) 0.0004(8) 0.0199(10) 0.0021(9)
O1 0.0226(9) 0.0224(10) 0.0306(10) 0.0015(6) 0.0176(8) 0.0068(7)
O2 0.0277(10) 0.0188(10) 0.0237(9) -0.0022(6) 0.0064(8) 0.0051(6)
O3 0.0385(11) 0.0205(9) 0.0266(9) 0.0079(8) 0.0165(8) 0.0001(8)
O4 0.0197(9) 0.0267(11) 0.0243(9) 0.0075(7) 0.0067(7) 0.0041(7)
Cd1 0.01718(13) 0.01466(14) 0.02154(13) 0.00040(5) 0.00972(8) 0.00082(5)

loop_
_atom_type_symbol
_atom_type_description
_atom_type_scat_dispersion_real
_atom_type_scat_dispersion_imag
_atom_type_scat_source
C C 0.0033 0.0016 'International Tables Vol C Tables 4.2.6.8 and 6.1.1.4'
H H 0.0000 0.0000 'International Tables Vol C Tables 4.2.6.8 and 6.1.1.4'
N N 0.0061 0.0033 'International Tables Vol C Tables 4.2.6.8 and 6.1.1.4'
O O 0.0106 0.0060 'International Tables Vol C Tables 4.2.6.8 and 6.1.1.4'
Cd Cd -0.8075 1.2024 'International Tables Vol C Tables 4.2.6.8 and 6.1.1.4'

loop_
_geom_angle_atom_site_label_1
_geom_angle_atom_site_label_2
_geom_angle_atom_site_label_3
_geom_angle_site_symmetry_1
_geom_angle_site_symmetry_3
_geom_angle
_geom_angle_publ_flag
N1 C1 C2 . . 120.6(2) ?
N1 C1 C6 . . 116.0(2) ?
C2 C1 C6 . . 123.3(2) ?
N2 C2 C1 . . 121.6(2) ?
N2 C2 C5 . . 116.1(2) ?
C1 C2 C5 . . 122.2(2) ?
N2 C3 C4 . . 123.0(2) ?
N2 C3 H3 . . 118.5 ?
C4 C3 H3 . . 118.5 ?
N1 C4 C3 . . 120.5(2) ?
N1 C4 H4 . . 119.8 ?
C3 C4 H4 . . 119.8 ?
O2 C5 O3 . . 125.3(2) ?
O2 C5 C2 . . 118.3(2) ?
O3 C5 C2 . . 116.3(2) ?
O4 C6 O1 . . 126.7(2) ?
O4 C6 C1 . . 118.9(2) ?
O1 C6 C1 . . 114.39(19) ?
C4 N1 C1 . . 117.8(2) ?
C4 N1 Cd1 . . 125.35(17) ?
C1 N1 Cd1 . . 116.75(15) ?
C3 N2 C2 . . 116.5(2) ?
C6 O1 Cd1 . 3_676 123.58(15) ?
C6 O1 Cd1 . . 110.75(15) ?
Cd1 O1 Cd1 3_676 . 109.98(7) ?
C5 O2 Cd1 . 4_576 130.22(16) ?
C5 O3 Cd1 . 1_545 115.81(16) ?
C6 O4 Cd1 . 2_646 128.77(16) ?
O3 Cd1 O1 1_565 3_676 112.34(7) y
O3 Cd1 O2 1_565 4_575 81.08(6) y
O1 Cd1 O2 3_676 4_575 92.19(8) y
O3 Cd1 O4 1_565 2_656 102.10(7) y
O1 Cd1 O4 3_676 2_656 81.42(8) y
O2 Cd1 O4 4_575 2_656 173.55(7) y
O3 Cd1 N1 1_565 . 110.51(8) y
O1 Cd1 N1 3_676 . 136.61(7) y
O2 Cd1 N1 4_575 . 100.86(7) y
O4 Cd1 N1 2_656 . 83.38(7) y
O3 Cd1 O1 1_565 . 170.69(7) y
O1 Cd1 O1 3_676 . 70.02(7) y
O2 Cd1 O1 4_575 . 89.89(6) y
O4 Cd1 O1 2_656 . 87.11(7) y
N1 Cd1 O1 . . 68.82(7) y

loop_
_geom_bond_atom_site_label_1
_geom_bond_atom_site_label_2
_geom_bond_site_symmetry_2
_geom_bond_distance
_geom_bond_publ_flag
C1 N1 . 1.344(3) ?
C1 C2 . 1.391(3) ?
C1 C6 . 1.514(3) ?
C2 N2 . 1.342(3) ?
C2 C5 . 1.515(3) ?
C3 N2 . 1.326(3) ?
C3 C4 . 1.380(4) ?
C3 H3 . 0.9300 ?
C4 N1 . 1.336(3) ?
C4 H4 . 0.9300 ?
C5 O2 . 1.246(3) y
C5 O3 . 1.249(3) y
C6 O4 . 1.232(3) y
C6 O1 . 1.266(3) y
Cd1 N1 . 2.342(2) y
Cd1 O1 . 2.486(2) y
Cd1 O1 3_676 2.272(2) y
Cd1 O2 4_575 2.275(2) y
Cd1 O3 1_565 2.224(2) y
Cd1 O4 2_656 2.332(2) y

loop_
_geom_torsion_atom_site_label_1
_geom_torsion_atom_site_label_2
_geom_torsion_atom_site_label_3
_geom_torsion_atom_site_label_4
_geom_torsion_site_symmetry_1
_geom_torsion_site_symmetry_4
_geom_torsion
N1 C1 C2 N2 . . -3.0(4)
C6 C1 C2 N2 . . 173.0(2)
N1 C1 C2 C5 . . 175.3(2)
C6 C1 C2 C5 . . -8.8(3)
N2 C3 C4 N1 . . -1.2(5)
N2 C2 C5 O2 . . -47.1(3)
C1 C2 C5 O2 . . 134.6(2)
N2 C2 C5 O3 . . 130.4(2)
C1 C2 C5 O3 . . -48.0(3)
N1 C1 C6 O4 . . 140.9(2)
C2 C1 C6 O4 . . -35.2(3)
N1 C1 C6 O1 . . -37.2(3)
C2 C1 C6 O1 . . 146.7(2)
C3 C4 N1 C1 . . -1.6(4)
C3 C4 N1 Cd1 . . 173.9(2)
C2 C1 N1 C4 . . 3.6(3)
C6 C1 N1 C4 . . -172.7(2)
C2 C1 N1 Cd1 . . -172.29(17)
C6 C1 N1 Cd1 . . 11.4(2)
C4 C3 N2 C2 . . 1.8(4)
C1 C2 N2 C3 . . 0.3(4)
C5 C2 N2 C3 . . -178.1(2)
O4 C6 O1 Cd1 . 3_676 -3.6(3)
C1 C6 O1 Cd1 . 3_676 174.26(14)
O4 C6 O1 Cd1 . . -137.3(2)
C1 C6 O1 Cd1 . . 40.6(2)
O3 C5 O2 Cd1 . 4_576 121.8(2)
C2 C5 O2 Cd1 . 4_576 -60.9(3)
O2 C5 O3 Cd1 . 1_545 -14.8(3)
C2 C5 O3 Cd1 . 1_545 167.93(15)
O1 C6 O4 Cd1 . 2_646 97.7(3)
C1 C6 O4 Cd1 . 2_646 -80.1(3)
C4 N1 Cd1 O3 . 1_565 0.5(2)
C1 N1 Cd1 O3 . 1_565 176.01(15)
C4 N1 Cd1 O1 . 3_676 171.02(18)
C1 N1 Cd1 O1 . 3_676 -13.5(2)
C4 N1 Cd1 O2 . 4_575 -83.9(2)
C1 N1 Cd1 O2 . 4_575 91.56(16)
C4 N1 Cd1 O4 . 2_656 101.0(2)
C1 N1 Cd1 O4 . 2_656 -83.52(16)
C4 N1 Cd1 O1 . . -169.6(2)
C1 N1 Cd1 O1 . . 5.94(14)
C6 O1 Cd1 O1 . 3_676 140.1(2)
Cd1 O1 Cd1 O1 3_676 3_676 0.0
C6 O1 Cd1 O2 . 4_575 -127.54(17)
Cd1 O1 Cd1 O2 3_676 4_575 92.37(9)
C6 O1 Cd1 O4 . 2_656 58.17(17)
Cd1 O1 Cd1 O4 3_676 2_656 -81.91(9)
C6 O1 Cd1 N1 . . -25.84(15)
Cd1 O1 Cd1 N1 3_676 . -165.93(10)
